data_2240944
loop_
_publ_author_name
'Kang, Gihaeng'
'Kim, Jineun'
'Park, Hyunjin'
'Kim, Tae Ho'

_publ_section_title
;
 Crystal structure of nuarimol
;
_journal_coeditor_code HB7465
_journal_issue 8
_journal_name_full 'Acta Crystallographica Section E'
_journal_page_first o586
_journal_page_last o587
_journal_paper_doi 10.1107/S2056989015013493
_journal_volume 71
_journal_year 2015
_chemical_formula_iupac 'C17 H12 Cl F N2 O'
_chemical_formula_moiety 'C17 H12 Cl F N2 O'
_chemical_formula_sum 'C17 H12 Cl F N2 O'
_chemical_formula_weight 314.74
_chemical_name_common
;
Nuarimol
;
_chemical_name_systematic
;
(<i>RS</i>)-(2-Chlorophenyl)(4-fluorophenyl)(pyrimidin-5-yl)methanol
;
_space_group_crystal_system monoclinic
_space_group_IT_number 14
_space_group_name_Hall '-P 2yn'
_space_group_name_H-M_alt 'P 1 21/n 1'
_symmetry_space_group_name_Hall '-P 2yn'
_symmetry_space_group_name_H-M 'P 1 21/n 1'
_atom_sites_solution_hydrogens geom
_audit_creation_method SHELXL-2013
_cell_angle_alpha 90
_cell_angle_beta 99.974(2)
_cell_angle_gamma 90
_cell_formula_units_Z 8
_cell_length_a 13.5772(5)
_cell_length_b 9.3722(4)
_cell_length_c 22.8756(10)
_cell_measurement_reflns_used 9868
_cell_measurement_temperature 173(2)
_cell_measurement_theta_max 27.41
_cell_measurement_theta_min 2.35
_cell_volume 2866.9(2)
_computing_cell_refinement
;
SAINT (Bruker, 2013)
;
_computing_data_collection
;
APEX2 (Bruker, 2013)
;
_computing_data_reduction
;
SAINT (Bruker, 2013)
;
_computing_molecular_graphics
;
DIAMOND (Brandenburg, 2010)
;
_computing_publication_material
;
SHELXTL (Sheldrick, 2008)
;
_computing_structure_refinement
;
SHELXL2013 (Sheldrick, 2015)
;
_computing_structure_solution
;
SHELXS97 (Sheldrick 2008)
;
_diffrn_ambient_temperature 173(2)
_diffrn_measured_fraction_theta_full 0.997
_diffrn_measured_fraction_theta_max 0.995
_diffrn_measurement_device_type 'Bruker APEXII CCD'
_diffrn_measurement_method '\f and \w scans'
_diffrn_radiation_type MoK\a
_diffrn_radiation_wavelength 0.71073
_diffrn_reflns_av_R_equivalents 0.0482
_diffrn_reflns_limit_h_max 15
_diffrn_reflns_limit_h_min -17
_diffrn_reflns_limit_k_max 12
_diffrn_reflns_limit_k_min -12
_diffrn_reflns_limit_l_max 29
_diffrn_reflns_limit_l_min -26
_diffrn_reflns_number 49181
_diffrn_reflns_theta_full 25.242
_diffrn_reflns_theta_max 27.505
_diffrn_reflns_theta_min 1.631
_exptl_absorpt_coefficient_mu 0.280
_exptl_absorpt_correction_T_max 0.994
_exptl_absorpt_correction_T_min 0.938
_exptl_absorpt_correction_type multi-scan
_exptl_absorpt_process_details
;
(SADABS; Bruker, 2013)
;
_exptl_crystal_colour colourless
_exptl_crystal_density_diffrn 1.458
_exptl_crystal_description block
_exptl_crystal_F_000 1296
_exptl_crystal_size_max 0.230
_exptl_crystal_size_mid 0.193
_exptl_crystal_size_min 0.020
_refine_diff_density_max 0.296
_refine_diff_density_min -0.330
_refine_ls_extinction_method none
_refine_ls_goodness_of_fit_ref 1.024
_refine_ls_hydrogen_treatment constr
_refine_ls_matrix_type full
_refine_ls_number_parameters 399
_refine_ls_number_reflns 6552
_refine_ls_number_restraints 0
_refine_ls_restrained_S_all 1.024
_refine_ls_R_factor_all 0.0516
_refine_ls_R_factor_gt 0.0378
_refine_ls_shift/su_max 0.001
_refine_ls_shift/su_mean 0.000
_refine_ls_structure_factor_coef Fsqd
_refine_ls_weighting_details 'w=1/[\s^2^(Fo^2^)+(0.0373P)^2^+1.2482P] where P=(Fo^2^+2Fc^2^)/3'
_refine_ls_weighting_scheme calc
_refine_ls_wR_factor_gt 0.0867
_refine_ls_wR_factor_ref 0.0942
_reflns_number_gt 5243
_reflns_number_total 6552
_reflns_threshold_expression 'I > 2\s(I)'
_cod_data_source_file hb7465sup1.cif
_cod_data_source_block I
_cod_database_code 2240944
_shelx_space_group_comment
;
The symmetry employed for this shelxl refinement is uniquely defined
by the following loop, which should always be used as a source of
symmetry information in preference to the above space-group names.
They are only intended as comments.
;
_shelx_estimated_absorpt_t_min 0.938
_shelx_estimated_absorpt_t_max 0.994

loop_
_space_group_symop_operation_xyz
'x, y, z'
'-x+1/2, y+1/2, -z+1/2'
'-x, -y, -z'
'x-1/2, -y-1/2, z-1/2'

loop_
_atom_site_type_symbol
_atom_site_label
_atom_site_fract_x
_atom_site_fract_y
_atom_site_fract_z
_atom_site_U_iso_or_equiv
_atom_site_adp_type
_atom_site_calc_flag
_atom_site_occupancy
Cl Cl1 0.63147(3) 1.08339(5) 0.58828(2) 0.03329(11) Uani d 1
Cl Cl2 0.76439(3) 0.87663(5) 0.24544(2) 0.04037(12) Uani d 1
F F1 0.63952(9) 0.43385(10) 0.56060(5) 0.0435(3) Uani d 1
F F2 0.10747(8) 0.85446(14) 0.18266(6) 0.0578(3) Uani d 1
O O1 0.84803(8) 0.94613(11) 0.46184(5) 0.0252(2) Uani d 1
H H1 0.8638 1.0227 0.4467 0.038 Uiso calc 1
O O2 0.55752(8) 1.03372(10) 0.23794(4) 0.0252(2) Uani d 1
H H2 0.5641 1.0449 0.2748 0.038 Uiso calc 1
N N1 0.59896(11) 1.09694(14) 0.35847(6) 0.0306(3) Uani d 1
N N2 0.63234(10) 1.29702(14) 0.42266(6) 0.0290(3) Uani d 1
N N3 0.59877(10) 0.71612(15) 0.08495(6) 0.0307(3) Uani d 1
N N4 0.56029(11) 0.96125(15) 0.06519(6) 0.0328(3) Uani d 1
C C1 0.81585(11) 1.04686(15) 0.55498(6) 0.0215(3) Uani d 1
C C2 0.76148(12) 1.09722(16) 0.59716(7) 0.0249(3) Uani d 1
C C3 0.80810(14) 1.16167(18) 0.64950(7) 0.0347(4) Uani d 1
H H3 0.7691 1.1970 0.6770 0.042 Uiso calc 1
C C4 0.91094(15) 1.17431(19) 0.66147(8) 0.0396(4) Uani d 1
H H4 0.9429 1.2177 0.6973 0.048 Uiso calc 1
C C5 0.96701(14) 1.12369(18) 0.62112(8) 0.0346(4) Uani d 1
H H5 1.0378 1.1312 0.6292 0.041 Uiso calc 1
C C6 0.91950(12) 1.06180(16) 0.56867(7) 0.0273(3) Uani d 1
H H6 0.9590 1.0284 0.5411 0.033 Uiso calc 1
C C7 0.77056(11) 0.97330(15) 0.49555(6) 0.0214(3) Uani d 1
C C8 0.69528(11) 1.06668(15) 0.45545(6) 0.0212(3) Uani d 1
C C9 0.64915(12) 1.01376(17) 0.40093(7) 0.0278(3) Uani d 1
H H9 0.6534 0.9144 0.3935 0.033 Uiso calc 1
C C10 0.59480(12) 1.23530(17) 0.37161(7) 0.0299(4) Uani d 1
H H10 0.5614 1.2958 0.3412 0.036 Uiso calc 1
C C11 0.68292(12) 1.21098(16) 0.46406(7) 0.0249(3) Uani d 1
H H11 0.7117 1.2512 0.5012 0.030 Uiso calc 1
C C12 0.73077(11) 0.82590(15) 0.50925(6) 0.0218(3) Uani d 1
C C13 0.62998(12) 0.79740(16) 0.50815(7) 0.0263(3) Uani d 1
H H13 0.5819 0.8698 0.4959 0.032 Uiso calc 1
C C14 0.59850(13) 0.66483(17) 0.52473(7) 0.0310(4) Uani d 1
H H14 0.5296 0.6455 0.5241 0.037 Uiso calc 1
C C15 0.66972(14) 0.56261(16) 0.54209(7) 0.0303(4) Uani d 1
C C16 0.76940(13) 0.58404(17) 0.54206(7) 0.0311(4) Uani d 1
H H16 0.8165 0.5096 0.5531 0.037 Uiso calc 1
C C17 0.80007(12) 0.71699(16) 0.52556(7) 0.0274(3) Uani d 1
H H17 0.8690 0.7341 0.5254 0.033 Uiso calc 1
C C18 0.58321(11) 0.78920(15) 0.27131(6) 0.0223(3) Uani d 1
C C19 0.68755(12) 0.77899(16) 0.28450(7) 0.0265(3) Uani d 1
C C20 0.73552(13) 0.69367(17) 0.33029(7) 0.0322(4) Uani d 1
H H20 0.8064 0.6877 0.3378 0.039 Uiso calc 1
C C21 0.68046(14) 0.61731(17) 0.36501(7) 0.0325(4) Uani d 1
H H21 0.7133 0.5594 0.3965 0.039 Uiso calc 1
C C22 0.57749(14) 0.62565(17) 0.35365(7) 0.0314(4) Uani d 1
H H22 0.5391 0.5736 0.3774 0.038 Uiso calc 1
C C23 0.52998(12) 0.71057(16) 0.30732(7) 0.0265(3) Uani d 1
H H23 0.4590 0.7152 0.3000 0.032 Uiso calc 1
C C24 0.52929(11) 0.89043(15) 0.22322(6) 0.0212(3) Uani d 1
C C25 0.55638(11) 0.86464(15) 0.16185(6) 0.0216(3) Uani d 1
C C26 0.58502(12) 0.73512(17) 0.14135(7) 0.0272(3) Uani d 1
H H26 0.5954 0.6566 0.1680 0.033 Uiso calc 1
C C27 0.58488(13) 0.83070(19) 0.05016(7) 0.0331(4) Uani d 1
H H27 0.5935 0.8178 0.0102 0.040 Uiso calc 1
C C28 0.54549(12) 0.97556(17) 0.12101(7) 0.0262(3) Uani d 1
H H28 0.5265 1.0666 0.1335 0.031 Uiso calc 1
C C29 0.41437(11) 0.87642(15) 0.21441(6) 0.0213(3) Uani d 1
C C30 0.36495(12) 0.75843(17) 0.18589(7) 0.0282(3) Uani d 1
H H30 0.4030 0.6824 0.1736 0.034 Uiso calc 1
C C31 0.26178(13) 0.75007(18) 0.17516(7) 0.0318(4) Uani d 1
H H31 0.2286 0.6692 0.1559 0.038 Uiso calc 1
C C32 0.20876(12) 0.86111(19) 0.19289(7) 0.0337(4) Uani d 1
C C33 0.25363(13) 0.97840(19) 0.22114(8) 0.0384(4) Uani d 1
H H33 0.2147 1.0538 0.2331 0.046 Uiso calc 1
C C34 0.35716(13) 0.98521(18) 0.23203(7) 0.0312(4) Uani d 1
H H34 0.3894 1.0660 0.2519 0.037 Uiso calc 1

loop_
_atom_site_aniso_label
_atom_site_aniso_U_11
_atom_site_aniso_U_22
_atom_site_aniso_U_33
_atom_site_aniso_U_12
_atom_site_aniso_U_13
_atom_site_aniso_U_23
Cl1 0.0317(2) 0.0379(2) 0.0325(2) 0.00085(17) 0.01153(17) -0.00473(17)
Cl2 0.0281(2) 0.0486(3) 0.0437(3) -0.00338(19) 0.00418(18) 0.0138(2)
F1 0.0620(7) 0.0226(5) 0.0485(6) -0.0083(5) 0.0167(5) 0.0002(4)
F2 0.0242(6) 0.0786(9) 0.0697(8) 0.0000(6) 0.0055(5) -0.0044(7)
O1 0.0256(6) 0.0270(6) 0.0240(6) 0.0028(5) 0.0070(4) 0.0001(4)
O2 0.0362(6) 0.0189(5) 0.0183(5) -0.0040(4) -0.0011(5) -0.0018(4)
N1 0.0362(8) 0.0295(7) 0.0226(7) 0.0029(6) -0.0042(6) -0.0005(6)
N2 0.0334(8) 0.0243(7) 0.0278(7) 0.0059(6) 0.0010(6) 0.0006(6)
N3 0.0335(8) 0.0334(8) 0.0267(7) -0.0027(6) 0.0089(6) -0.0052(6)
N4 0.0407(8) 0.0354(8) 0.0210(7) -0.0037(6) 0.0019(6) 0.0014(6)
C1 0.0261(8) 0.0173(7) 0.0203(7) 0.0007(6) 0.0013(6) 0.0026(6)
C2 0.0300(8) 0.0215(7) 0.0230(8) -0.0008(6) 0.0037(6) 0.0014(6)
C3 0.0491(11) 0.0319(9) 0.0230(8) -0.0022(8) 0.0064(8) -0.0061(7)
C4 0.0514(12) 0.0354(10) 0.0270(9) -0.0085(8) -0.0072(8) -0.0073(7)
C5 0.0325(9) 0.0314(9) 0.0353(9) -0.0058(7) -0.0067(7) -0.0004(7)
C6 0.0281(8) 0.0265(8) 0.0257(8) -0.0007(6) 0.0004(6) 0.0010(6)
C7 0.0216(7) 0.0227(7) 0.0192(7) 0.0027(6) 0.0021(6) -0.0012(6)
C8 0.0223(7) 0.0227(7) 0.0184(7) 0.0016(6) 0.0032(6) 0.0005(6)
C9 0.0341(9) 0.0221(8) 0.0251(8) 0.0023(7) -0.0005(7) -0.0013(6)
C10 0.0308(9) 0.0303(9) 0.0266(8) 0.0064(7) -0.0012(7) 0.0030(7)
C11 0.0283(8) 0.0240(8) 0.0216(7) 0.0017(6) 0.0025(6) -0.0018(6)
C12 0.0262(8) 0.0203(7) 0.0177(7) 0.0010(6) 0.0008(6) -0.0032(6)
C13 0.0267(8) 0.0245(8) 0.0272(8) 0.0019(6) 0.0030(6) -0.0026(6)
C14 0.0310(9) 0.0292(9) 0.0341(9) -0.0055(7) 0.0090(7) -0.0070(7)
C15 0.0459(10) 0.0188(8) 0.0269(8) -0.0057(7) 0.0087(7) -0.0043(6)
C16 0.0380(10) 0.0221(8) 0.0316(9) 0.0052(7) 0.0013(7) -0.0005(7)
C17 0.0273(8) 0.0248(8) 0.0287(8) 0.0025(6) 0.0005(7) -0.0017(6)
C18 0.0288(8) 0.0189(7) 0.0184(7) 0.0000(6) 0.0013(6) -0.0017(6)
C19 0.0300(8) 0.0230(8) 0.0259(8) -0.0008(6) 0.0031(6) 0.0015(6)
C20 0.0322(9) 0.0265(8) 0.0347(9) 0.0057(7) -0.0035(7) 0.0001(7)
C21 0.0441(10) 0.0227(8) 0.0273(8) 0.0053(7) -0.0033(7) 0.0036(6)
C22 0.0458(10) 0.0239(8) 0.0239(8) -0.0028(7) 0.0045(7) 0.0048(6)
C23 0.0303(8) 0.0253(8) 0.0231(8) -0.0022(7) 0.0023(6) 0.0000(6)
C24 0.0269(8) 0.0176(7) 0.0183(7) -0.0012(6) 0.0015(6) -0.0009(5)
C25 0.0207(7) 0.0235(7) 0.0194(7) -0.0028(6) 0.0006(6) -0.0014(6)
C26 0.0317(9) 0.0261(8) 0.0242(8) -0.0015(7) 0.0060(7) -0.0005(6)
C27 0.0374(10) 0.0417(10) 0.0210(8) -0.0070(8) 0.0076(7) -0.0043(7)
C28 0.0298(8) 0.0253(8) 0.0217(8) -0.0010(6) -0.0003(6) 0.0005(6)
C29 0.0267(8) 0.0213(7) 0.0154(7) 0.0012(6) 0.0023(6) 0.0027(6)
C30 0.0304(9) 0.0261(8) 0.0275(8) -0.0005(7) 0.0037(7) -0.0046(6)
C31 0.0309(9) 0.0358(9) 0.0272(8) -0.0071(7) 0.0010(7) -0.0041(7)
C32 0.0236(8) 0.0467(10) 0.0305(9) 0.0011(7) 0.0040(7) 0.0064(8)
C33 0.0355(10) 0.0344(10) 0.0483(11) 0.0073(8) 0.0155(8) -0.0017(8)
C34 0.0346(9) 0.0267(8) 0.0337(9) -0.0008(7) 0.0096(7) -0.0057(7)

loop_
_atom_type_symbol
_atom_type_description
_atom_type_scat_dispersion_real
_atom_type_scat_dispersion_imag
_atom_type_scat_source
C C 0.0033 0.0016 'International Tables Vol C Tables 4.2.6.8 and 6.1.1.4'
H H 0.0000 0.0000 'International Tables Vol C Tables 4.2.6.8 and 6.1.1.4'
N N 0.0061 0.0033 'International Tables Vol C Tables 4.2.6.8 and 6.1.1.4'
O O 0.0106 0.0060 'International Tables Vol C Tables 4.2.6.8 and 6.1.1.4'
F F 0.0171 0.0103 'International Tables Vol C Tables 4.2.6.8 and 6.1.1.4'
Cl Cl 0.1484 0.1585 'International Tables Vol C Tables 4.2.6.8 and 6.1.1.4'

loop_
_geom_angle_atom_site_label_1
_geom_angle_atom_site_label_2
_geom_angle_atom_site_label_3
_geom_angle
C7 O1 H1 109.5
C24 O2 H2 109.5
C10 N1 C9 116.05(13)
C10 N2 C11 115.64(13)
C27 N3 C26 115.93(14)
C27 N4 C28 115.25(14)
C6 C1 C2 116.42(14)
C6 C1 C7 118.18(13)
C2 C1 C7 125.38(13)
C3 C2 C1 121.72(15)
C3 C2 Cl1 115.60(13)
C1 C2 Cl1 122.68(12)
C4 C3 C2 120.09(16)
C4 C3 H3 120.0
C2 C3 H3 120.0
C5 C4 C3 119.64(15)
C5 C4 H4 120.2
C3 C4 H4 120.2
C4 C5 C6 119.68(17)
C4 C5 H5 120.2
C6 C5 H5 120.2
C5 C6 C1 122.42(16)
C5 C6 H6 118.8
C1 C6 H6 118.8
O1 C7 C8 104.86(11)
O1 C7 C12 105.51(11)
C8 C7 C12 114.59(12)
O1 C7 C1 109.53(12)
C8 C7 C1 113.22(12)
C12 C7 C1 108.71(11)
C11 C8 C9 115.56(14)
C11 C8 C7 124.14(13)
C9 C8 C7 119.13(13)
N1 C9 C8 122.61(14)
N1 C9 H9 118.7
C8 C9 H9 118.7
N2 C10 N1 126.77(14)
N2 C10 H10 116.6
N1 C10 H10 116.6
N2 C11 C8 123.29(14)
N2 C11 H11 118.4
C8 C11 H11 118.4
C13 C12 C17 118.72(14)
C13 C12 C7 123.32(13)
C17 C12 C7 117.92(14)
C14 C13 C12 121.05(15)
C14 C13 H13 119.5
C12 C13 H13 119.5
C15 C14 C13 118.02(16)
C15 C14 H14 121.0
C13 C14 H14 121.0
F1 C15 C16 118.70(15)
F1 C15 C14 118.23(16)
C16 C15 C14 123.07(15)
C15 C16 C17 118.41(15)
C15 C16 H16 120.8
C17 C16 H16 120.8
C16 C17 C12 120.66(15)
C16 C17 H17 119.7
C12 C17 H17 119.7
C23 C18 C19 116.40(14)
C23 C18 C24 121.09(14)
C19 C18 C24 122.33(13)
C20 C19 C18 121.84(15)
C20 C19 Cl2 116.40(13)
C18 C19 Cl2 121.75(12)
C21 C20 C19 120.19(16)
C21 C20 H20 119.9
C19 C20 H20 119.9
C22 C21 C20 119.62(15)
C22 C21 H21 120.2
C20 C21 H21 120.2
C21 C22 C23 119.81(16)
C21 C22 H22 120.1
C23 C22 H22 120.1
C22 C23 C18 122.15(15)
C22 C23 H23 118.9
C18 C23 H23 118.9
O2 C24 C25 105.59(11)
O2 C24 C18 109.76(11)
C25 C24 C18 113.46(12)
O2 C24 C29 109.65(12)
C25 C24 C29 105.35(11)
C18 C24 C29 112.69(12)
C26 C25 C28 115.66(14)
C26 C25 C24 125.21(13)
C28 C25 C24 118.97(13)
N3 C26 C25 122.36(14)
N3 C26 H26 118.8
C25 C26 H26 118.8
N4 C27 N3 127.17(15)
N4 C27 H27 116.4
N3 C27 H27 116.4
N4 C28 C25 123.58(15)
N4 C28 H28 118.2
C25 C28 H28 118.2
C34 C29 C30 118.14(15)
C34 C29 C24 120.33(13)
C30 C29 C24 121.44(13)
C31 C30 C29 121.23(15)
C31 C30 H30 119.4
C29 C30 H30 119.4
C32 C31 C30 118.30(15)
C32 C31 H31 120.9
C30 C31 H31 120.9
F2 C32 C33 118.37(16)
F2 C32 C31 118.98(16)
C33 C32 C31 122.65(16)
C32 C33 C34 118.56(16)
C32 C33 H33 120.7
C34 C33 H33 120.7
C29 C34 C33 121.12(15)
C29 C34 H34 119.4
C33 C34 H34 119.4

loop_
_geom_bond_atom_site_label_1
_geom_bond_atom_site_label_2
_geom_bond_distance
Cl1 C2 1.7464(16)
Cl2 C19 1.7456(16)
F1 C15 1.3653(18)
F2 C32 1.3560(19)
O1 C7 1.4307(17)
O1 H1 0.8400
O2 C24 1.4209(17)
O2 H2 0.8400
N1 C10 1.335(2)
N1 C9 1.337(2)
N2 C10 1.324(2)
N2 C11 1.3392(19)
N3 C27 1.331(2)
N3 C26 1.347(2)
N4 C27 1.329(2)
N4 C28 1.333(2)
C1 C6 1.395(2)
C1 C2 1.395(2)
C1 C7 1.553(2)
C2 C3 1.392(2)
C3 C4 1.381(3)
C3 H3 0.9500
C4 C5 1.378(3)
C4 H4 0.9500
C5 C6 1.387(2)
C5 H5 0.9500
C6 H6 0.9500
C7 C8 1.526(2)
C7 C12 1.535(2)
C8 C11 1.381(2)
C8 C9 1.387(2)
C9 H9 0.9500
C10 H10 0.9500
C11 H11 0.9500
C12 C13 1.390(2)
C12 C17 1.395(2)
C13 C14 1.388(2)
C13 H13 0.9500
C14 C15 1.370(2)
C14 H14 0.9500
C15 C16 1.368(2)
C16 C17 1.387(2)
C16 H16 0.9500
C17 H17 0.9500
C18 C23 1.397(2)
C18 C19 1.400(2)
C18 C24 1.538(2)
C19 C20 1.387(2)
C20 C21 1.381(2)
C20 H20 0.9500
C21 C22 1.379(3)
C21 H21 0.9500
C22 C23 1.391(2)
C22 H22 0.9500
C23 H23 0.9500
C24 C25 1.531(2)
C24 C29 1.544(2)
C25 C26 1.381(2)
C25 C28 1.388(2)
C26 H26 0.9500
C27 H27 0.9500
C28 H28 0.9500
C29 C34 1.383(2)
C29 C30 1.395(2)
C30 C31 1.382(2)
C30 H30 0.9500
C31 C32 1.366(2)
C31 H31 0.9500
C32 C33 1.364(3)
C33 C34 1.386(2)
C33 H33 0.9500
C34 H34 0.9500

loop_
_geom_hbond_atom_site_label_D
_geom_hbond_atom_site_label_H
_geom_hbond_atom_site_label_A
_geom_hbond_site_symmetry_A
_geom_hbond_distance_DH
_geom_hbond_distance_HA
_geom_hbond_distance_DA
_geom_hbond_angle_DHA
O1 H1 N3 2_655 0.84 2.05 2.8876(17) 176
O2 H2 N1 . 0.84 1.95 2.7807(16) 169
C10 H10 F2 2 0.95 2.33 3.0247(19) 130
C11 H11 F1 1_565 0.95 2.49 3.1683(18) 128
C9 H9 Cg1 . 0.95 2.60 3.4568(17) 149

loop_
_geom_torsion_atom_site_label_1
_geom_torsion_atom_site_label_2
_geom_torsion_atom_site_label_3
_geom_torsion_atom_site_label_4
_geom_torsion
C6 C1 C2 C3 1.3(2)
C7 C1 C2 C3 179.80(14)
C6 C1 C2 Cl1 -178.40(11)
C7 C1 C2 Cl1 0.1(2)
C1 C2 C3 C4 -1.5(2)
Cl1 C2 C3 C4 178.29(13)
C2 C3 C4 C5 0.4(3)
C3 C4 C5 C6 0.6(3)
C4 C5 C6 C1 -0.7(3)
C2 C1 C6 C5 -0.2(2)
C7 C1 C6 C5 -178.83(14)
C6 C1 C7 O1 -5.94(18)
C2 C1 C7 O1 175.61(13)
C6 C1 C7 C8 -122.57(14)
C2 C1 C7 C8 58.98(19)
C6 C1 C7 C12 108.87(15)
C2 C1 C7 C12 -69.58(17)
O1 C7 C8 C11 -106.42(16)
C12 C7 C8 C11 138.39(15)
C1 C7 C8 C11 12.9(2)
O1 C7 C8 C9 60.67(17)
C12 C7 C8 C9 -54.52(19)
C1 C7 C8 C9 -179.99(13)
C10 N1 C9 C8 -0.5(2)
C11 C8 C9 N1 2.3(2)
C7 C8 C9 N1 -165.84(15)
C11 N2 C10 N1 2.9(3)
C9 N1 C10 N2 -2.3(3)
C10 N2 C11 C8 -0.7(2)
C9 C8 C11 N2 -1.7(2)
C7 C8 C11 N2 165.81(15)
O1 C7 C12 C13 -140.63(14)
C8 C7 C12 C13 -25.8(2)
C1 C7 C12 C13 101.97(16)
O1 C7 C12 C17 41.66(17)
C8 C7 C12 C17 156.47(13)
C1 C7 C12 C17 -75.74(16)
C17 C12 C13 C14 2.0(2)
C7 C12 C13 C14 -175.65(14)
C12 C13 C14 C15 -0.2(2)
C13 C14 C15 F1 177.54(14)
C13 C14 C15 C16 -2.0(2)
F1 C15 C16 C17 -177.36(14)
C14 C15 C16 C17 2.2(2)
C15 C16 C17 C12 -0.2(2)
C13 C12 C17 C16 -1.9(2)
C7 C12 C17 C16 175.96(14)
C23 C18 C19 C20 1.0(2)
C24 C18 C19 C20 176.13(14)
C23 C18 C19 Cl2 -177.32(11)
C24 C18 C19 Cl2 -2.2(2)
C18 C19 C20 C21 -1.0(2)
Cl2 C19 C20 C21 177.38(13)
C19 C20 C21 C22 0.4(2)
C20 C21 C22 C23 0.1(2)
C21 C22 C23 C18 -0.1(2)
C19 C18 C23 C22 -0.4(2)
C24 C18 C23 C22 -175.65(14)
C23 C18 C24 O2 114.19(15)
C19 C18 C24 O2 -60.75(18)
C23 C18 C24 C25 -127.96(15)
C19 C18 C24 C25 57.10(18)
C23 C18 C24 C29 -8.33(19)
C19 C18 C24 C29 176.73(13)
O2 C24 C25 C26 149.18(14)
C18 C24 C25 C26 28.9(2)
C29 C24 C25 C26 -94.79(17)
O2 C24 C25 C28 -35.57(18)
C18 C24 C25 C28 -155.81(13)
C29 C24 C25 C28 80.46(16)
C27 N3 C26 C25 1.2(2)
C28 C25 C26 N3 -1.8(2)
C24 C25 C26 N3 173.55(14)
C28 N4 C27 N3 -2.1(3)
C26 N3 C27 N4 0.9(3)
C27 N4 C28 C25 1.2(2)
C26 C25 C28 N4 0.6(2)
C24 C25 C28 N4 -175.13(14)
O2 C24 C29 C34 -12.53(18)
C25 C24 C29 C34 -125.73(14)
C18 C24 C29 C34 110.05(15)
O2 C24 C29 C30 164.03(13)
C25 C24 C29 C30 50.83(17)
C18 C24 C29 C30 -73.39(17)
C34 C29 C30 C31 0.3(2)
C24 C29 C30 C31 -176.34(14)
C29 C30 C31 C32 0.4(2)
C30 C31 C32 F2 180.00(15)
C30 C31 C32 C33 -0.7(3)
F2 C32 C33 C34 179.58(16)
C31 C32 C33 C34 0.3(3)
C30 C29 C34 C33 -0.7(2)
C24 C29 C34 C33 175.94(15)
C32 C33 C34 C29 0.5(3)

_cod_database_fobs_code 2240944
